data_2229358
loop_
_publ_author_name
'Lytvyn, Roman'
'Horak, Yuri'
'Matiychuk, Vasyl'
'Obushak, Mykola'
'Kinzhybalo, Vasyl'

_publ_section_title
;
 1-{5-[2-Chloro-5-(trifluoromethyl)phenyl]thiophen-2-yl}ethanone
;
_journal_coeditor_code DS2088
_journal_issue 3
_journal_name_full 'Acta Crystallographica Section E'
_journal_page_first o585
_journal_paper_doi 10.1107/S1600536811003965
_journal_volume 67
_journal_year 2011
_chemical_formula_iupac 'C13 H8 Cl F3 O S'
_chemical_formula_moiety 'C13 H8 Cl F3 O S'
_chemical_formula_sum 'C13 H8 Cl F3 O S'
_chemical_formula_weight 304.70
_chemical_melting_point 347
_chemical_name_systematic
;
1-{5-[2-Chloro-5-(trifluoromethyl)phenyl]thiophen-2-yl}ethanone
;
_space_group_IT_number 14
_symmetry_cell_setting monoclinic
_symmetry_space_group_name_Hall '-P 2ybc'
_symmetry_space_group_name_H-M 'P 1 21/c 1'
_atom_sites_solution_hydrogens geom
_atom_sites_solution_primary direct
_atom_sites_solution_secondary difmap
_audit_creation_method SHELXL-97
_cell_angle_alpha 90.00
_cell_angle_beta 93.72(3)
_cell_angle_gamma 90.00
_cell_formula_units_Z 4
_cell_length_a 15.330(6)
_cell_length_b 10.809(4)
_cell_length_c 7.676(3)
_cell_measurement_reflns_used 11592
_cell_measurement_temperature 100(2)
_cell_measurement_theta_max 33.92
_cell_measurement_theta_min 2.28
_cell_volume 1269.2(8)
_computing_cell_refinement 'CrysAlis RED (Oxford Diffraction, 2006)'
_computing_data_collection 'CrysAlis CCD (Oxford Diffraction, 2006)'
_computing_data_reduction 'CrysAlis RED (Oxford Diffraction, 2006)'
_computing_molecular_graphics 'DIAMOND (Brandenburg, 2006)'
_computing_publication_material '<i>publCIF</i> (Westrip, 2010)'
_computing_structure_refinement 'SHELXL97 (Sheldrick, 2008)'
_computing_structure_solution 'SHELXS97 (Sheldrick, 2008)'
_diffrn_ambient_temperature 100(2)
_diffrn_measured_fraction_theta_full 0.990
_diffrn_measured_fraction_theta_max 0.863
_diffrn_measurement_device_type 'Kuma KM-4-CCD'
_diffrn_measurement_method \w
_diffrn_radiation_monochromator graphite
_diffrn_radiation_source 'fine-focus sealed tube'
_diffrn_radiation_type MoK\a
_diffrn_radiation_wavelength 0.71073
_diffrn_reflns_av_R_equivalents 0.0339
_diffrn_reflns_av_sigmaI/netI 0.0436
_diffrn_reflns_limit_h_max 23
_diffrn_reflns_limit_h_min -19
_diffrn_reflns_limit_k_max 16
_diffrn_reflns_limit_k_min -12
_diffrn_reflns_limit_l_max 9
_diffrn_reflns_limit_l_min -11
_diffrn_reflns_number 16021
_diffrn_reflns_theta_full 28.00
_diffrn_reflns_theta_max 33.77
_diffrn_reflns_theta_min 3.26
_exptl_absorpt_coefficient_mu 0.49
_exptl_absorpt_correction_T_max 0.93
_exptl_absorpt_correction_T_min 0.86
_exptl_absorpt_correction_type analytical
_exptl_absorpt_process_details
;
(CrysAlis RED; Oxford Diffraction, 2006)
;
_exptl_crystal_colour colourless
_exptl_crystal_density_diffrn 1.594
_exptl_crystal_density_method 'not measured'
_exptl_crystal_description block
_exptl_crystal_F_000 616
_exptl_crystal_size_max 0.20
_exptl_crystal_size_mid 0.15
_exptl_crystal_size_min 0.08
_refine_diff_density_max 0.487
_refine_diff_density_min -0.247
_refine_ls_extinction_method none
_refine_ls_goodness_of_fit_ref 1.001
_refine_ls_hydrogen_treatment constr
_refine_ls_matrix_type full
_refine_ls_number_parameters 201
_refine_ls_number_reflns 4377
_refine_ls_number_restraints 0
_refine_ls_restrained_S_all 1.001
_refine_ls_R_factor_all 0.0623
_refine_ls_R_factor_gt 0.0385
_refine_ls_shift/su_max 0.001
_refine_ls_shift/su_mean 0.000
_refine_ls_structure_factor_coef Fsqd
_refine_ls_weighting_details 'calc w=1/[\s^2^(Fo^2^)+(0.0540P)^2^+0.0000P] where P=(Fo^2^+2Fc^2^)/3'
_refine_ls_weighting_scheme calc
_refine_ls_wR_factor_gt 0.0909
_refine_ls_wR_factor_ref 0.0966
_reflns_number_gt 3093
_reflns_number_total 4377
_reflns_threshold_expression I>2sigma(I)
_cod_data_source_file ds2088.cif
_cod_data_source_block I
_cod_original_cell_volume 1269.3(8)
_cod_original_sg_symbol_H-M 'P 21/c'
_cod_database_code 2229358
_cod_database_fobs_code 2229358

loop_
_symmetry_equiv_pos_as_xyz
'x, y, z'
'-x, y+1/2, -z+1/2'
'-x, -y, -z'
'x, -y-1/2, z-1/2'

loop_
_atom_site_type_symbol
_atom_site_label
_atom_site_fract_x
_atom_site_fract_y
_atom_site_fract_z
_atom_site_U_iso_or_equiv
_atom_site_adp_type
_atom_site_calc_flag
_atom_site_refinement_flags
_atom_site_occupancy
_atom_site_disorder_assembly
_atom_site_disorder_group
Cl Cl1 0.09807(2) 0.28619(3) 1.05277(5) 0.02440(10) Uani d . 1 . .
S S1 0.37102(2) 0.42596(3) 1.04508(5) 0.01971(9) Uani d . 1 . .
O O1 0.54239(7) 0.39388(9) 1.24469(14) 0.0261(2) Uani d . 1 . .
C C2 0.42729(9) 0.29067(12) 1.08963(19) 0.0181(3) Uani d . 1 . .
C C21 0.51398(9) 0.29623(12) 1.18365(19) 0.0208(3) Uani d . 1 . .
C C22 0.56531(10) 0.17781(14) 1.1983(2) 0.0276(3) Uani d . 1 . .
H H22A 0.5812 0.1521 1.0821 0.041 Uiso calc R 1 . .
H H22B 0.5297 0.1133 1.2485 0.041 Uiso calc R 1 . .
H H22C 0.6185 0.1909 1.2738 0.041 Uiso calc R 1 . .
C C3 0.37969(9) 0.18899(12) 1.02942(19) 0.0194(3) Uani d . 1 . .
H H3 0.4000 0.1062 1.0413 0.023 Uiso calc R 1 . .
C C4 0.29753(9) 0.22147(12) 0.94833(19) 0.0192(3) Uani d . 1 . .
H H4 0.2562 0.1630 0.9010 0.023 Uiso calc R 1 . .
C C5 0.28396(9) 0.34750(11) 0.94559(18) 0.0160(3) Uani d . 1 . .
C C51 0.20972(9) 0.41760(11) 0.86157(18) 0.0164(3) Uani d . 1 A .
C C52 0.12277(9) 0.39514(12) 0.89694(18) 0.0179(3) Uani d . 1 . .
C C53 0.05343(9) 0.45875(12) 0.81028(19) 0.0192(3) Uani d . 1 . .
H H53 -0.0051 0.4413 0.8357 0.023 Uiso calc R 1 . .
C C54 0.07070(9) 0.54733(12) 0.68726(19) 0.0198(3) Uani d . 1 . .
H H54 0.0241 0.5907 0.6270 0.024 Uiso calc R 1 . .
C C55 0.15699(9) 0.57247(12) 0.65236(18) 0.0192(3) Uani d . 1 A .
C C1 0.17567(10) 0.66394(15) 0.5124(2) 0.0289(4) Uani d . 1 . .
F F1 0.2540(6) 0.7124(13) 0.528(2) 0.049(3) Uani d P 0.49(3) A 1
F F2 0.1209(7) 0.7645(7) 0.5195(13) 0.0485(17) Uani d P 0.49(3) A 1
F F3 0.1634(9) 0.6244(10) 0.3552(8) 0.059(2) Uani d P 0.49(3) A 1
F F1A 0.2471(7) 0.7292(12) 0.549(2) 0.052(2) Uani d P 0.51(3) A 2
F F2A 0.1125(5) 0.7352(16) 0.465(2) 0.070(3) Uani d P 0.51(3) A 2
F F3A 0.1942(11) 0.5975(8) 0.3643(11) 0.079(2) Uani d P 0.51(3) A 2
C C56 0.22588(9) 0.50955(12) 0.73913(18) 0.0189(3) Uani d . 1 . .
H H56 0.2843 0.5290 0.7153 0.023 Uiso calc R 1 A .

loop_
_atom_site_aniso_label
_atom_site_aniso_U_11
_atom_site_aniso_U_22
_atom_site_aniso_U_33
_atom_site_aniso_U_12
_atom_site_aniso_U_13
_atom_site_aniso_U_23
Cl1 0.01931(18) 0.02759(17) 0.0267(2) -0.00030(13) 0.00436(14) 0.00743(14)
S1 0.01739(17) 0.01659(14) 0.0246(2) -0.00050(12) -0.00288(13) 0.00172(13)
O1 0.0217(5) 0.0253(5) 0.0307(6) -0.0040(4) -0.0041(5) 0.0034(4)
C2 0.0151(6) 0.0200(6) 0.0193(7) 0.0012(5) 0.0017(5) 0.0023(5)
C21 0.0178(7) 0.0234(6) 0.0214(8) -0.0002(5) 0.0024(6) 0.0072(5)
C22 0.0194(7) 0.0266(7) 0.0362(10) 0.0026(6) -0.0034(7) 0.0065(6)
C3 0.0184(7) 0.0194(6) 0.0208(7) 0.0027(5) 0.0033(6) 0.0005(5)
C4 0.0201(7) 0.0185(6) 0.0189(7) -0.0012(5) 0.0009(6) -0.0014(5)
C5 0.0154(6) 0.0177(5) 0.0149(7) -0.0002(5) 0.0009(5) -0.0005(5)
C51 0.0164(6) 0.0170(5) 0.0158(7) 0.0011(5) 0.0002(5) -0.0031(5)
C52 0.0185(7) 0.0190(5) 0.0163(7) 0.0000(5) 0.0009(5) -0.0009(5)
C53 0.0138(6) 0.0234(6) 0.0203(7) 0.0012(5) 0.0007(5) -0.0041(5)
C54 0.0182(7) 0.0217(6) 0.0190(7) 0.0028(5) -0.0027(6) -0.0021(5)
C55 0.0200(7) 0.0200(6) 0.0174(7) 0.0005(5) 0.0005(5) 0.0003(5)
C1 0.0219(8) 0.0343(8) 0.0300(9) 0.0007(6) -0.0013(7) 0.0102(7)
F1 0.015(2) 0.068(5) 0.062(5) 0.000(3) -0.003(2) 0.043(4)
F2 0.050(3) 0.038(2) 0.059(4) 0.0255(18) 0.020(2) 0.0291(19)
F3 0.115(6) 0.043(3) 0.0173(15) -0.024(3) -0.005(2) 0.0037(17)
F1A 0.053(5) 0.049(3) 0.053(3) -0.029(3) -0.008(3) 0.022(2)
F2A 0.0206(16) 0.093(6) 0.099(7) 0.016(3) 0.010(3) 0.074(5)
F3A 0.160(6) 0.051(2) 0.029(2) 0.010(4) 0.037(3) 0.0148(18)
C56 0.0169(7) 0.0211(6) 0.0189(7) -0.0004(5) 0.0018(5) -0.0017(5)

loop_
_atom_type_symbol
_atom_type_description
_atom_type_scat_dispersion_real
_atom_type_scat_dispersion_imag
_atom_type_scat_source
C C 0.0033 0.0016 'International Tables Vol C Tables 4.2.6.8 and 6.1.1.4'
H H 0.0000 0.0000 'International Tables Vol C Tables 4.2.6.8 and 6.1.1.4'
O O 0.0106 0.0060 'International Tables Vol C Tables 4.2.6.8 and 6.1.1.4'
F F 0.0171 0.0103 'International Tables Vol C Tables 4.2.6.8 and 6.1.1.4'
S S 0.1246 0.1234 'International Tables Vol C Tables 4.2.6.8 and 6.1.1.4'
Cl Cl 0.1484 0.1585 'International Tables Vol C Tables 4.2.6.8 and 6.1.1.4'

loop_
_geom_angle_atom_site_label_1
_geom_angle_atom_site_label_2
_geom_angle_atom_site_label_3
_geom_angle_site_symmetry_1
_geom_angle_site_symmetry_3
_geom_angle
_geom_angle_publ_flag
C5 S1 C2 . . 91.94(7) ?
C3 C2 C21 . . 129.54(12) ?
C3 C2 S1 . . 111.25(11) ?
C21 C2 S1 . . 119.20(10) ?
O1 C21 C2 . . 120.70(13) ?
O1 C21 C22 . . 122.31(14) ?
C2 C21 C22 . . 116.98(12) ?
C21 C22 H22A . . 109.5 ?
C21 C22 H22B . . 109.5 ?
H22A C22 H22B . . 109.5 ?
C21 C22 H22C . . 109.5 ?
H22A C22 H22C . . 109.5 ?
H22B C22 H22C . . 109.5 ?
C2 C3 C4 . . 112.70(12) ?
C2 C3 H3 . . 123.7 ?
C4 C3 H3 . . 123.7 ?
C5 C4 C3 . . 112.45(12) ?
C5 C4 H4 . . 123.8 ?
C3 C4 H4 . . 123.8 ?
C4 C5 C51 . . 128.60(12) ?
C4 C5 S1 . . 111.66(10) ?
C51 C5 S1 . . 119.62(10) ?
C52 C51 C56 . . 117.75(12) ?
C52 C51 C5 . . 122.83(12) ?
C56 C51 C5 . . 119.41(12) ?
C53 C52 C51 . . 121.81(13) ?
C53 C52 Cl1 . . 117.91(11) ?
C51 C52 Cl1 . . 120.28(11) ?
C54 C53 C52 . . 119.50(13) ?
C54 C53 H53 . . 120.3 ?
C52 C53 H53 . . 120.3 ?
C53 C54 C55 . . 119.52(13) ?
C53 C54 H54 . . 120.2 ?
C55 C54 H54 . . 120.2 ?
C56 C55 C54 . . 120.92(13) ?
C56 C55 C1 . . 119.42(13) ?
C54 C55 C1 . . 119.58(13) ?
F3 C1 F1 . . 107.4(8) ?
F2A C1 F1A . . 110.1(7) ?
F3 C1 F2 . . 104.4(6) ?
F1 C1 F2 . . 103.8(7) ?
F2A C1 F3A . . 105.6(6) ?
F1A C1 F3A . . 103.8(8) ?
F2A C1 C55 . . 115.3(4) ?
F3 C1 C55 . . 115.5(4) ?
F1 C1 C55 . . 114.4(6) ?
F1A C1 C55 . . 113.4(6) ?
F2 C1 C55 . . 110.3(4) ?
F3A C1 C55 . . 107.7(4) ?
C55 C56 C51 . . 120.46(13) ?
C55 C56 H56 . . 119.8 ?
C51 C56 H56 . . 119.8 ?

loop_
_geom_bond_atom_site_label_1
_geom_bond_atom_site_label_2
_geom_bond_site_symmetry_2
_geom_bond_distance
_geom_bond_publ_flag
Cl1 C52 . 1.738(2) ?
S1 C5 . 1.718(2) ?
S1 C2 . 1.721(2) ?
O1 C21 . 1.224(2) ?
C2 C3 . 1.382(2) ?
C2 C21 . 1.472(2) ?
C21 C22 . 1.503(2) ?
C22 H22A . 0.9800 ?
C22 H22B . 0.9800 ?
C22 H22C . 0.9800 ?
C3 C4 . 1.413(2) ?
C3 H3 . 0.9500 ?
C4 C5 . 1.378(2) ?
C4 H4 . 0.9500 ?
C5 C51 . 1.480(2) ?
C51 C52 . 1.399(2) ?
C51 C56 . 1.401(2) ?
C52 C53 . 1.398(2) ?
C53 C54 . 1.382(2) ?
C53 H53 . 0.9500 ?
C54 C55 . 1.393(2) ?
C54 H54 . 0.9500 ?
C55 C56 . 1.389(2) ?
C55 C1 . 1.501(2) ?
C1 F2A . 1.272(8) ?
C1 F3 . 1.282(8) ?
C1 F1 . 1.309(10) ?
C1 F1A . 1.317(11) ?
C1 F2 . 1.377(7) ?
C1 F3A . 1.389(8) ?
C56 H56 . 0.9500 ?

loop_
_geom_hbond_atom_site_label_D
_geom_hbond_atom_site_label_H
_geom_hbond_atom_site_label_A
_geom_hbond_site_symmetry_A
_geom_hbond_distance_DH
_geom_hbond_distance_HA
_geom_hbond_distance_DA
_geom_hbond_angle_DHA
C22 H22C F1A 3_667 0.98 2.55 3.520(13) 168
C22 H22B O1 2_647 0.98 2.62 3.526(2) 154
C22 H22A O1 4_565 0.98 2.67 3.562(3) 152
C56 H56 O1 3_667 0.95 2.78 3.697(2) 162
